data_4300339
loop_
_publ_author_name
'Konu, Jari'
'Chivers, Tristram'
'Schatte, Gabriele'
'Parvez, Masood'
'Laitinen, Risto S.'

_publ_section_title
;
 Formation of N--I Charge-Transfer Bonds and Ion Pairs in Polyiodides with
 Imidotellurium Cations
;
_journal_coden_ASTM INOCAJ
_journal_issue 8
_journal_name_full 'Inorganic Chemistry'
_journal_page_first 2973
_journal_page_last 2982
_journal_paper_doi 10.1021/ic050058k
_journal_volume 44
_journal_year 2005
_chemical_formula_sum 'C17 H37 F3 N4 O3 S Te2'
_chemical_formula_weight 689.77
_space_group_IT_number 19
_symmetry_cell_setting orthorhombic
_symmetry_space_group_name_Hall 'P 2ac 2ab'
_symmetry_space_group_name_H-M 'P 21 21 21'
_cell_angle_alpha 90.00
_cell_angle_beta 90.00
_cell_angle_gamma 90.00
_cell_formula_units_Z 8
_cell_length_a 16.183(3)
_cell_length_b 17.695(4)
_cell_length_c 18.374(4)
_cell_measurement_temperature 173(2)
_cell_volume 5261.5(18)
_diffrn_ambient_temperature 173(2)
_exptl_crystal_density_diffrn 1.742
_cod_duplicate_entry 4301064
_cod_database_code 4300339

loop_
_symmetry_equiv_pos_as_xyz
'x, y, z'
'-x+1/2, -y, z+1/2'
'-x, y+1/2, -z+1/2'
'x+1/2, -y+1/2, -z'

loop_
_atom_site_label
_atom_site_type_symbol
_atom_site_fract_x
_atom_site_fract_y
_atom_site_fract_z
_atom_site_U_iso_or_equiv
_atom_site_adp_type
_atom_site_occupancy
_atom_site_symmetry_multiplicity
_atom_site_calc_flag
_atom_site_refinement_flags
_atom_site_disorder_assembly
_atom_site_disorder_group
Te11 Te 0.16311(2) 0.71595(2) 0.16787(2) 0.02424(11) Uani 1 1 d . . .
Te12 Te 0.10283(2) 0.74537(2) 0.00730(2) 0.02392(11) Uani 1 1 d . . .
Te21 Te 0.32461(2) 0.77563(2) 0.33637(2) 0.02586(11) Uani 1 1 d . . .
Te22 Te 0.40558(2) 0.77081(2) 0.49231(2) 0.02612(11) Uani 1 1 d . . .
S1 S 0.44224(12) 0.63260(12) -0.09578(11) 0.0413(5) Uani 1 1 d . . .
O11 O 0.3632(3) 0.6675(3) -0.0861(3) 0.0543(15) Uani 1 1 d . . .
O12 O 0.5063(3) 0.6823(3) -0.1236(3) 0.0467(14) Uani 1 1 d . . .
O13 O 0.4696(3) 0.5832(4) -0.0386(3) 0.076(2) Uani 1 1 d . . .
C1 C 0.4248(5) 0.5692(4) -0.1718(5) 0.043(2) Uani 1 1 d . . .
F11 F 0.3974(3) 0.6044(2) -0.2302(2) 0.0575(13) Uani 1 1 d . . .
F12 F 0.3716(3) 0.5153(2) -0.1560(3) 0.0823(16) Uani 1 1 d . . .
F13 F 0.4958(3) 0.5347(2) -0.1923(3) 0.0690(15) Uani 1 1 d . . .
N11 N 0.2490(3) 0.6553(3) 0.2002(3) 0.0291(14) Uani 1 1 d . . .
S2 S 0.06481(12) 0.83666(11) 0.61166(11) 0.0414(5) Uani 1 1 d . . .
O21 O 0.1471(3) 0.8058(3) 0.6107(3) 0.0520(15) Uani 1 1 d . . .
O22 O 0.0058(3) 0.7963(3) 0.6540(3) 0.0636(17) Uani 1 1 d . . .
O23 O 0.0337(3) 0.8609(4) 0.5421(3) 0.0709(19) Uani 1 1 d . . .
C2 C 0.0758(5) 0.9245(4) 0.6612(5) 0.049(2) Uani 1 1 d . . .
F21 F 0.0059(3) 0.9624(2) 0.6644(3) 0.0673(15) Uani 1 1 d . . .
F22 F 0.1024(3) 0.9126(3) 0.7282(3) 0.0792(17) Uani 1 1 d . . .
F23 F 0.1314(3) 0.9684(2) 0.6284(3) 0.091(2) Uani 1 1 d . . .
C110 C 0.3078(4) 0.6036(3) 0.1624(4) 0.0311(16) Uani 1 1 d . . .
C111 C 0.3947(4) 0.6321(4) 0.1799(4) 0.049(2) Uani 1 1 d . . .
H11A H 0.4019 0.6829 0.1598 0.074 Uiso 1 1 calc R . .
H11B H 0.4356 0.5979 0.1583 0.074 Uiso 1 1 calc R . .
H11C H 0.4023 0.6336 0.2328 0.074 Uiso 1 1 calc R . .
C112 C 0.2958(4) 0.5980(4) 0.0799(4) 0.0381(19) Uani 1 1 d . . .
H11D H 0.2404 0.5785 0.0694 0.057 Uiso 1 1 calc R . .
H11E H 0.3372 0.5636 0.0594 0.057 Uiso 1 1 calc R . .
H11F H 0.3021 0.6481 0.0580 0.057 Uiso 1 1 calc R . .
C113 C 0.2956(4) 0.5256(4) 0.1978(4) 0.044(2) Uani 1 1 d . . .
H11G H 0.3001 0.5304 0.2508 0.066 Uiso 1 1 calc R . .
H11H H 0.3382 0.4908 0.1801 0.066 Uiso 1 1 calc R . .
H11I H 0.2409 0.5060 0.1852 0.066 Uiso 1 1 calc R . .
N12 N 0.1023(3) 0.6628(3) 0.0806(3) 0.0249(13) Uani 1 1 d . . .
C120 C 0.0326(4) 0.6078(4) 0.0889(4) 0.0281(17) Uani 1 1 d . . .
C121 C 0.0614(5) 0.5460(4) 0.1402(5) 0.065(3) Uani 1 1 d . . .
H12A H 0.1108 0.5217 0.1201 0.097 Uiso 1 1 calc R . .
H12B H 0.0175 0.5083 0.1458 0.097 Uiso 1 1 calc R . .
H12C H 0.0745 0.5679 0.1877 0.097 Uiso 1 1 calc R . .
C122 C -0.0448(4) 0.6458(4) 0.1192(4) 0.053(2) Uani 1 1 d . . .
H12D H -0.0333 0.6654 0.1680 0.079 Uiso 1 1 calc R . .
H12E H -0.0898 0.6088 0.1218 0.079 Uiso 1 1 calc R . .
H12F H -0.0611 0.6875 0.0872 0.079 Uiso 1 1 calc R . .
C123 C 0.0121(5) 0.5749(4) 0.0140(4) 0.060(2) Uani 1 1 d . . .
H12G H -0.0113 0.6146 -0.0170 0.090 Uiso 1 1 calc R . .
H12H H -0.0280 0.5339 0.0194 0.090 Uiso 1 1 calc R . .
H12I H 0.0627 0.5553 -0.0085 0.090 Uiso 1 1 calc R . .
N13 N 0.1966(3) 0.7728(3) 0.0717(2) 0.0220(12) Uani 1 1 d . . .
C130 C 0.2395(4) 0.8489(3) 0.0696(4) 0.0276(17) Uani 1 1 d . . .
C131 C 0.3220(4) 0.8366(4) 0.1072(4) 0.050(2) Uani 1 1 d . . .
H13A H 0.3124 0.8218 0.1579 0.075 Uiso 1 1 calc R . .
H13B H 0.3540 0.8836 0.1059 0.075 Uiso 1 1 calc R . .
H13C H 0.3526 0.7966 0.0821 0.075 Uiso 1 1 calc R . .
C132 C 0.2546(4) 0.8706(4) -0.0094(4) 0.050(2) Uani 1 1 d . . .
H13D H 0.2783 0.8274 -0.0355 0.076 Uiso 1 1 calc R . .
H13E H 0.2930 0.9133 -0.0115 0.076 Uiso 1 1 calc R . .
H13F H 0.2021 0.8849 -0.0321 0.076 Uiso 1 1 calc R . .
C133 C 0.1893(5) 0.9097(4) 0.1074(5) 0.061(3) Uani 1 1 d . . .
H13G H 0.1354 0.9146 0.0834 0.092 Uiso 1 1 calc R . .
H13H H 0.2188 0.9580 0.1046 0.092 Uiso 1 1 calc R . .
H13I H 0.1811 0.8958 0.1585 0.092 Uiso 1 1 calc R . .
N14 N 0.1653(3) 0.6975(3) -0.0711(3) 0.0314(15) Uani 1 1 d . . .
H14 H 0.209(4) 0.684(4) -0.056(4) 0.047 Uiso 1 1 d . . .
C140 C 0.1484(4) 0.7054(4) -0.1502(4) 0.0286(16) Uani 1 1 d . . .
C141 C 0.2066(4) 0.7644(5) -0.1822(4) 0.065(2) Uani 1 1 d . . .
H14A H 0.1948 0.8138 -0.1604 0.098 Uiso 1 1 calc R . .
H14B H 0.1984 0.7672 -0.2350 0.098 Uiso 1 1 calc R . .
H14C H 0.2639 0.7502 -0.1719 0.098 Uiso 1 1 calc R . .
C142 C 0.0602(4) 0.7301(4) -0.1617(3) 0.050(2) Uani 1 1 d . . .
H14D H 0.0228 0.6923 -0.1408 0.075 Uiso 1 1 calc R . .
H14E H 0.0494 0.7350 -0.2139 0.075 Uiso 1 1 calc R . .
H14F H 0.0512 0.7789 -0.1378 0.075 Uiso 1 1 calc R . .
C143 C 0.1644(5) 0.6299(4) -0.1842(4) 0.056(2) Uani 1 1 d . . .
H14G H 0.2213 0.6143 -0.1740 0.083 Uiso 1 1 calc R . .
H14H H 0.1562 0.6334 -0.2370 0.083 Uiso 1 1 calc R . .
H14I H 0.1260 0.5926 -0.1639 0.083 Uiso 1 1 calc R . .
N21 N 0.2290(3) 0.8281(3) 0.3097(3) 0.0310(14) Uani 1 1 d . . .
C210 C 0.1740(4) 0.8788(4) 0.3526(4) 0.0341(18) Uani 1 1 d . . .
C211 C 0.0855(4) 0.8476(4) 0.3411(5) 0.059(2) Uani 1 1 d . . .
H21A H 0.0747 0.8424 0.2889 0.088 Uiso 1 1 calc R . .
H21B H 0.0454 0.8827 0.3624 0.088 Uiso 1 1 calc R . .
H21C H 0.0806 0.7982 0.3647 0.088 Uiso 1 1 calc R . .
C212 C 0.1800(5) 0.9571(4) 0.3169(4) 0.048(2) Uani 1 1 d . . .
H21D H 0.2377 0.9739 0.3171 0.073 Uiso 1 1 calc R . .
H21E H 0.1461 0.9931 0.3442 0.073 Uiso 1 1 calc R . .
H21F H 0.1600 0.9541 0.2666 0.073 Uiso 1 1 calc R . .
C213 C 0.1925(4) 0.8848(4) 0.4328(4) 0.038(2) Uani 1 1 d . . .
H21G H 0.1899 0.8344 0.4550 0.057 Uiso 1 1 calc R . .
H21H H 0.1517 0.9179 0.4560 0.057 Uiso 1 1 calc R . .
H21I H 0.2479 0.9059 0.4396 0.057 Uiso 1 1 calc R . .
N22 N 0.3929(3) 0.8407(3) 0.4091(3) 0.0257(13) Uani 1 1 d . . .
C220 C 0.4504(4) 0.9042(4) 0.3912(4) 0.0336(19) Uani 1 1 d . . .
C221 C 0.4586(5) 0.9097(4) 0.3094(4) 0.055(2) Uani 1 1 d . . .
H22A H 0.4835 0.8632 0.2905 0.083 Uiso 1 1 calc R . .
H22B H 0.4939 0.9528 0.2970 0.083 Uiso 1 1 calc R . .
H22C H 0.4039 0.9167 0.2877 0.083 Uiso 1 1 calc R . .
C222 C 0.4125(4) 0.9772(3) 0.4206(4) 0.055(2) Uani 1 1 d . . .
H22D H 0.3592 0.9861 0.3969 0.082 Uiso 1 1 calc R . .
H22E H 0.4498 1.0196 0.4104 0.082 Uiso 1 1 calc R . .
H22F H 0.4045 0.9727 0.4732 0.082 Uiso 1 1 calc R . .
C223 C 0.5345(4) 0.8914(4) 0.4261(4) 0.058(3) Uani 1 1 d . . .
H22G H 0.5283 0.8896 0.4791 0.087 Uiso 1 1 calc R . .
H22H H 0.5716 0.9329 0.4129 0.087 Uiso 1 1 calc R . .
H22I H 0.5576 0.8435 0.4087 0.087 Uiso 1 1 calc R . .
N23 N 0.3104(3) 0.7259(3) 0.4408(3) 0.0262(13) Uani 1 1 d . . .
C230 C 0.2764(4) 0.6492(4) 0.4525(4) 0.0290(17) Uani 1 1 d . . .
C231 C 0.2735(5) 0.6338(4) 0.5327(4) 0.050(2) Uani 1 1 d . . .
H23A H 0.3299 0.6329 0.5522 0.075 Uiso 1 1 calc R . .
H23B H 0.2470 0.5848 0.5414 0.075 Uiso 1 1 calc R . .
H23C H 0.2418 0.6737 0.5570 0.075 Uiso 1 1 calc R . .
C232 C 0.3281(4) 0.5885(4) 0.4147(5) 0.053(2) Uani 1 1 d . . .
H23D H 0.3276 0.5972 0.3621 0.080 Uiso 1 1 calc R . .
H23E H 0.3047 0.5386 0.4252 0.080 Uiso 1 1 calc R . .
H23F H 0.3850 0.5907 0.4327 0.080 Uiso 1 1 calc R . .
C233 C 0.1885(4) 0.6488(4) 0.4219(4) 0.047(2) Uani 1 1 d . . .
H23G H 0.1554 0.6872 0.4469 0.070 Uiso 1 1 calc R . .
H23H H 0.1637 0.5989 0.4294 0.070 Uiso 1 1 calc R . .
H23I H 0.1902 0.6600 0.3697 0.070 Uiso 1 1 calc R . .
N24 N 0.3471(3) 0.8280(3) 0.5688(3) 0.0292(15) Uani 1 1 d . . .
H24 H 0.296(4) 0.828(4) 0.563(4) 0.044 Uiso 1 1 d . . .
C240 C 0.3789(4) 0.8295(3) 0.6448(4) 0.0292(17) Uani 1 1 d . . .
C241 C 0.3279(4) 0.8862(4) 0.6864(4) 0.042(2) Uani 1 1 d . . .
H24A H 0.3345 0.9363 0.6644 0.062 Uiso 1 1 calc R . .
H24B H 0.3466 0.8879 0.7371 0.062 Uiso 1 1 calc R . .
H24C H 0.2696 0.8715 0.6848 0.062 Uiso 1 1 calc R . .
C242 C 0.3748(4) 0.7512(3) 0.6787(3) 0.0380(17) Uani 1 1 d . . .
H24D H 0.3173 0.7336 0.6790 0.057 Uiso 1 1 calc R . .
H24E H 0.3956 0.7533 0.7287 0.057 Uiso 1 1 calc R . .
H24F H 0.4087 0.7161 0.6502 0.057 Uiso 1 1 calc R . .
C243 C 0.4705(4) 0.8557(4) 0.6420(4) 0.044(2) Uani 1 1 d . . .
H24G H 0.5033 0.8186 0.6149 0.067 Uiso 1 1 calc R . .
H24H H 0.4921 0.8603 0.6916 0.067 Uiso 1 1 calc R . .
H24I H 0.4738 0.9049 0.6176 0.067 Uiso 1 1 calc R . .

loop_
_atom_site_aniso_label
_atom_site_aniso_U_11
_atom_site_aniso_U_22
_atom_site_aniso_U_33
_atom_site_aniso_U_23
_atom_site_aniso_U_13
_atom_site_aniso_U_12
Te11 0.0235(2) 0.0284(2) 0.0208(3) -0.0010(2) 0.00020(19) 0.00205(19)
Te12 0.0225(2) 0.0276(2) 0.0216(3) -0.0002(2) 0.0007(2) 0.00016(18)
Te21 0.0254(2) 0.0277(2) 0.0245(3) -0.0020(2) -0.0009(2) 0.00147(19)
Te22 0.0241(2) 0.0250(2) 0.0292(3) -0.0001(2) -0.0022(2) 0.00012(18)
S1 0.0324(11) 0.0593(14) 0.0321(12) 0.0036(10) -0.0023(9) 0.0009(10)
O11 0.034(3) 0.079(4) 0.050(4) -0.002(3) 0.009(3) 0.014(3)
O12 0.035(3) 0.057(4) 0.048(4) -0.011(3) 0.001(2) -0.014(3)
O13 0.050(4) 0.135(6) 0.042(4) 0.042(4) 0.001(3) 0.015(4)
C1 0.040(4) 0.035(4) 0.053(6) 0.010(4) -0.006(5) -0.016(4)
F11 0.078(3) 0.051(3) 0.044(3) 0.004(2) -0.022(3) -0.001(3)
F12 0.080(3) 0.052(3) 0.116(5) 0.022(3) -0.012(3) -0.033(3)
F13 0.070(3) 0.044(3) 0.093(4) -0.018(3) -0.003(3) 0.007(2)
N11 0.029(3) 0.030(3) 0.028(3) 0.001(3) -0.003(3) 0.009(3)
S2 0.0304(10) 0.0494(13) 0.0445(14) -0.0153(10) 0.0063(10) -0.0120(10)
O21 0.037(3) 0.057(4) 0.062(4) -0.019(3) 0.001(3) 0.002(3)
O22 0.047(3) 0.048(3) 0.096(5) -0.003(3) 0.023(3) -0.023(3)
O23 0.050(4) 0.127(6) 0.035(4) -0.015(3) -0.010(3) 0.001(4)
C2 0.039(5) 0.042(5) 0.066(7) 0.006(5) -0.011(5) 0.004(4)
F21 0.051(3) 0.051(3) 0.100(4) -0.032(3) -0.019(3) 0.013(2)
F22 0.088(4) 0.082(4) 0.067(4) -0.038(3) -0.036(3) 0.026(3)
F23 0.072(4) 0.046(3) 0.154(6) 0.014(3) 0.003(3) -0.032(3)
C110 0.040(4) 0.030(4) 0.024(4) -0.001(3) 0.000(4) 0.011(3)
C111 0.026(4) 0.051(5) 0.071(6) -0.008(4) 0.010(4) 0.012(4)
C112 0.046(5) 0.040(4) 0.029(5) 0.003(3) 0.010(4) 0.008(4)
C113 0.052(5) 0.042(5) 0.037(5) -0.001(4) -0.008(4) 0.014(4)
N12 0.025(3) 0.023(3) 0.026(3) 0.000(2) -0.006(3) -0.007(3)
C120 0.028(4) 0.027(4) 0.029(5) 0.002(3) -0.001(3) -0.010(3)
C121 0.051(5) 0.051(5) 0.093(8) 0.027(5) -0.010(5) -0.016(4)
C122 0.028(4) 0.068(6) 0.062(6) 0.009(4) 0.012(4) -0.019(4)
C123 0.060(5) 0.064(5) 0.056(6) -0.016(5) -0.008(5) -0.029(4)
N13 0.024(3) 0.022(3) 0.020(3) 0.000(2) -0.002(2) -0.005(2)
C130 0.024(4) 0.018(4) 0.040(5) 0.001(3) 0.007(3) -0.007(3)
C131 0.036(4) 0.040(5) 0.073(6) 0.017(4) -0.019(4) -0.024(4)
C132 0.057(5) 0.042(4) 0.052(6) 0.011(4) 0.005(5) -0.019(4)
C133 0.062(6) 0.033(5) 0.089(7) -0.028(4) 0.032(5) -0.011(4)
N14 0.023(3) 0.046(4) 0.026(4) -0.002(3) -0.003(3) 0.008(3)
C140 0.033(4) 0.030(4) 0.022(4) -0.003(3) -0.002(3) 0.005(3)
C141 0.064(5) 0.097(7) 0.035(5) 0.018(5) 0.002(4) -0.011(5)
C142 0.047(4) 0.076(6) 0.026(4) -0.006(4) -0.005(4) 0.019(4)
C143 0.071(6) 0.060(5) 0.036(5) -0.020(4) -0.019(4) 0.027(5)
N21 0.031(3) 0.027(3) 0.035(4) -0.001(3) -0.003(3) 0.007(3)
C210 0.031(4) 0.029(4) 0.043(5) 0.000(3) -0.003(4) 0.008(3)
C211 0.029(4) 0.059(5) 0.088(7) -0.012(5) -0.005(5) 0.014(4)
C212 0.060(5) 0.035(4) 0.050(6) 0.002(4) 0.001(4) 0.016(4)
C213 0.028(4) 0.042(5) 0.045(5) -0.003(4) 0.006(4) 0.011(4)
N22 0.027(3) 0.020(3) 0.030(3) 0.002(2) 0.003(3) -0.002(3)
C220 0.025(4) 0.028(4) 0.048(5) 0.009(4) 0.004(4) -0.011(3)
C221 0.072(6) 0.051(5) 0.043(5) 0.006(4) 0.017(4) -0.031(4)
C222 0.056(5) 0.025(4) 0.083(7) -0.016(4) 0.023(5) -0.014(4)
C223 0.037(5) 0.058(6) 0.078(7) 0.026(5) -0.011(5) -0.018(4)
N23 0.026(3) 0.023(3) 0.030(3) 0.004(3) -0.001(2) -0.008(3)
C230 0.033(4) 0.019(4) 0.035(5) -0.001(3) 0.000(4) -0.005(3)
C231 0.063(5) 0.030(5) 0.057(6) 0.008(4) -0.007(5) -0.017(4)
C232 0.050(5) 0.029(4) 0.080(7) -0.007(4) 0.012(5) -0.005(4)
C233 0.031(4) 0.043(5) 0.067(6) 0.011(4) -0.011(4) -0.007(4)
N24 0.026(3) 0.036(3) 0.026(4) 0.000(3) -0.005(3) 0.002(3)
C240 0.030(4) 0.028(4) 0.031(4) -0.002(3) -0.004(3) 0.004(3)
C241 0.058(5) 0.031(4) 0.036(5) -0.013(3) -0.005(4) 0.004(4)
C242 0.056(4) 0.034(4) 0.024(4) 0.007(3) -0.011(3) 0.005(4)
C243 0.046(5) 0.055(5) 0.032(5) -0.008(4) -0.014(4) -0.006(4)

loop_
_geom_bond_atom_site_label_1
_geom_bond_atom_site_label_2
_geom_bond_distance
_geom_bond_site_symmetry_2
_geom_bond_publ_flag
Te11 N11 1.854(5) . ?
Te11 N12 2.103(5) . ?
Te11 N13 2.104(5) . ?
Te11 Te12 3.1508(8) . ?
Te12 N14 1.952(6) . ?
Te12 N13 1.985(4) . ?
Te12 N12 1.988(5) . ?
Te21 N21 1.870(5) . ?
Te21 N22 2.082(5) . ?
Te21 N23 2.123(5) . ?
Te21 Te22 3.1519(8) . ?
Te22 N24 1.974(6) . ?
Te22 N23 1.975(5) . ?
Te22 N22 1.977(5) . ?
S1 O11 1.431(5) . ?
S1 O13 1.438(5) . ?
S1 O12 1.453(5) . ?
S1 C1 1.814(8) . ?
C1 F12 1.317(7) . ?
C1 F11 1.317(8) . ?
C1 F13 1.355(8) . ?
N11 C110 1.491(8) . ?
S2 O22 1.423(5) . ?
S2 O23 1.439(5) . ?
S2 O21 1.440(5) . ?
S2 C2 1.810(8) . ?
C2 F21 1.317(8) . ?
C2 F22 1.322(9) . ?
C2 F23 1.331(8) . ?
C110 C111 1.528(9) . ?
C110 C112 1.532(9) . ?
C110 C113 1.539(9) . ?
C111 H11A 0.9800 . ?
C111 H11B 0.9800 . ?
C111 H11C 0.9800 . ?
C112 H11D 0.9800 . ?
C112 H11E 0.9800 . ?
C112 H11F 0.9800 . ?
C113 H11G 0.9800 . ?
C113 H11H 0.9800 . ?
C113 H11I 0.9800 . ?
N12 C120 1.497(7) . ?
C120 C121 1.517(9) . ?
C120 C122 1.527(9) . ?
C120 C123 1.531(9) . ?
C121 H12A 0.9800 . ?
C121 H12B 0.9800 . ?
C121 H12C 0.9800 . ?
C122 H12D 0.9800 . ?
C122 H12E 0.9800 . ?
C122 H12F 0.9800 . ?
C123 H12G 0.9800 . ?
C123 H12H 0.9800 . ?
C123 H12I 0.9800 . ?
N13 C130 1.516(7) . ?
C130 C133 1.517(9) . ?
C130 C131 1.518(9) . ?
C130 C132 1.520(9) . ?
C131 H13A 0.9800 . ?
C131 H13B 0.9800 . ?
C131 H13C 0.9800 . ?
C132 H13D 0.9800 . ?
C132 H13E 0.9800 . ?
C132 H13F 0.9800 . ?
C133 H13G 0.9800 . ?
C133 H13H 0.9800 . ?
C133 H13I 0.9800 . ?
N14 C140 1.486(8) . ?
N14 H14 0.79(6) . ?
C140 C143 1.498(8) . ?
C140 C142 1.507(8) . ?
C140 C141 1.524(9) . ?
C141 H14A 0.9800 . ?
C141 H14B 0.9800 . ?
C141 H14C 0.9800 . ?
C142 H14D 0.9800 . ?
C142 H14E 0.9800 . ?
C142 H14F 0.9800 . ?
C143 H14G 0.9800 . ?
C143 H14H 0.9800 . ?
C143 H14I 0.9800 . ?
N21 C210 1.488(8) . ?
C210 C213 1.507(9) . ?
C210 C212 1.536(9) . ?
C210 C211 1.548(9) . ?
C211 H21A 0.9800 . ?
C211 H21B 0.9800 . ?
C211 H21C 0.9800 . ?
C212 H21D 0.9800 . ?
C212 H21E 0.9800 . ?
C212 H21F 0.9800 . ?
C213 H21G 0.9800 . ?
C213 H21H 0.9800 . ?
C213 H21I 0.9800 . ?
N22 C220 1.496(8) . ?
C220 C221 1.512(9) . ?
C220 C223 1.521(9) . ?
C220 C222 1.528(9) . ?
C221 H22A 0.9800 . ?
C221 H22B 0.9800 . ?
C221 H22C 0.9800 . ?
C222 H22D 0.9800 . ?
C222 H22E 0.9800 . ?
C222 H22F 0.9800 . ?
C223 H22G 0.9800 . ?
C223 H22H 0.9800 . ?
C223 H22I 0.9800 . ?
N23 C230 1.481(8) . ?
C230 C231 1.499(9) . ?
C230 C232 1.528(9) . ?
C230 C233 1.530(9) . ?
C231 H23A 0.9800 . ?
C231 H23B 0.9800 . ?
C231 H23C 0.9800 . ?
C232 H23D 0.9800 . ?
C232 H23E 0.9800 . ?
C232 H23F 0.9800 . ?
C233 H23G 0.9800 . ?
C233 H23H 0.9800 . ?
C233 H23I 0.9800 . ?
N24 C240 1.489(8) . ?
N24 H24 0.84(6) . ?
C240 C241 1.507(8) . ?
C240 C242 1.521(8) . ?
C240 C243 1.554(8) . ?
C241 H24A 0.9800 . ?
C241 H24B 0.9800 . ?
C241 H24C 0.9800 . ?
C242 H24D 0.9800 . ?
C242 H24E 0.9800 . ?
C242 H24F 0.9800 . ?
C243 H24G 0.9800 . ?
C243 H24H 0.9800 . ?
C243 H24I 0.9800 . ?
